data_4037249
loop_
_publ_author_name
'Huang, Jing-Kai'
'Wong, Ying-Chieh'
'Kao, Tzu-Ting'
'Tseng, Chen-Tso'
'Shia, Kak-Shan'

_publ_section_title
;
 Cobalt(II)-Catalyzed Aerobic Oxidation of Terminal-Capped Alkynyl
 \a-Cyano Alkanone Systems. An Oxygen-Mediated Radical Chain Reaction.
;
_journal_issue 22
_journal_name_full 'The Journal of organic chemistry'
_journal_page_first 10759
_journal_page_last 10768
_journal_paper_doi 10.1021/acs.joc.6b01837
_journal_volume 81
_journal_year 2016
_chemical_absolute_configuration unk
_chemical_formula_moiety 'C20 H23 N O2 Si'
_chemical_formula_sum 'C20 H23 N O2 Si'
_chemical_formula_weight 337.48
_space_group_IT_number 146
_space_group_name_Hall 'R 3'
_space_group_name_H-M_alt 'R 3 :H'
_symmetry_cell_setting trigonal
_symmetry_space_group_name_H-M 'R 3 :H'
_atom_sites_solution_hydrogens geom
_atom_sites_solution_primary direct
_atom_sites_solution_secondary difmap
_audit_creation_method SHELXL-97
_cell_angle_alpha 90.00
_cell_angle_beta 90.00
_cell_angle_gamma 120.00
_cell_formula_units_Z 9
_cell_length_a 26.426(12)
_cell_length_b 26.426(12)
_cell_length_c 7.039(4)
_cell_measurement_reflns_used 0
_cell_measurement_temperature 200(2)
_cell_measurement_theta_max 0
_cell_measurement_theta_min 0
_cell_volume 4257(4)
_computing_molecular_graphics 'Ortep-3 for Windows (Farrugia, 1997)'
_computing_publication_material 'WinGX publication routines (Farrugia, 1999)'
_computing_structure_refinement 'SHELXL-97 (Sheldrick, 1997)'
_computing_structure_solution 'SHELXS-86 (Sheldrick, 1986)'
_diffrn_ambient_temperature 200(2)
_diffrn_measured_fraction_theta_full 0.989
_diffrn_measured_fraction_theta_max 0.989
_diffrn_radiation_monochromator graphite
_diffrn_radiation_source 'fine-focus sealed tube'
_diffrn_radiation_type MoK\a
_diffrn_radiation_wavelength 0.71073
_diffrn_reflns_av_R_equivalents 0.1972
_diffrn_reflns_av_sigmaI/netI 0.3541
_diffrn_reflns_limit_h_max 30
_diffrn_reflns_limit_h_min -23
_diffrn_reflns_limit_k_max 21
_diffrn_reflns_limit_k_min -31
_diffrn_reflns_limit_l_max 4
_diffrn_reflns_limit_l_min -8
_diffrn_reflns_number 8174
_diffrn_reflns_theta_full 25.00
_diffrn_reflns_theta_max 25.00
_diffrn_reflns_theta_min 1.54
_exptl_absorpt_coefficient_mu 0.135
_exptl_absorpt_correction_T_max 0.9973
_exptl_absorpt_correction_T_min 0.9492
_exptl_absorpt_correction_type multi-scan
_exptl_crystal_colour 'pale yellow'
_exptl_crystal_density_diffrn 1.185
_exptl_crystal_density_method 'not measured'
_exptl_crystal_description prism
_exptl_crystal_F_000 1620
_exptl_crystal_size_max 0.39
_exptl_crystal_size_mid 0.03
_exptl_crystal_size_min 0.02
_refine_diff_density_max 0.279
_refine_diff_density_min -0.286
_refine_diff_density_rms 0.062
_refine_ls_abs_structure_details 'Flack H D (1983), Acta Cryst. A39, 876-881'
_refine_ls_abs_structure_Flack 0.3(3)
_refine_ls_extinction_method none
_refine_ls_goodness_of_fit_ref 0.968
_refine_ls_hydrogen_treatment constr
_refine_ls_matrix_type full
_refine_ls_number_parameters 214
_refine_ls_number_reflns 2311
_refine_ls_number_restraints 1
_refine_ls_restrained_S_all 0.968
_refine_ls_R_factor_all 0.2455
_refine_ls_R_factor_gt 0.0744
_refine_ls_shift/su_max 0.000
_refine_ls_shift/su_mean 0.000
_refine_ls_structure_factor_coef Fsqd
_refine_ls_weighting_details 'calc w=1/[\s^2^(Fo^2^)+(0.0181P)^2^+0.0000P] where P=(Fo^2^+2Fc^2^)/3'
_refine_ls_weighting_scheme calc
_refine_ls_wR_factor_gt 0.0799
_refine_ls_wR_factor_ref 0.1087
_reflns_number_gt 975
_reflns_number_total 2311
_reflns_threshold_expression >2sigma(I)
_cod_data_source_file jo6b01837_si_009.cif
_cod_data_source_block a13904
_cod_original_sg_symbol_H-M 'R 3'
_cod_database_code 4037249

loop_
_symmetry_equiv_pos_as_xyz
'x, y, z'
'-y, x-y, z'
'-x+y, -x, z'
'x+2/3, y+1/3, z+1/3'
'-y+2/3, x-y+1/3, z+1/3'
'-x+y+2/3, -x+1/3, z+1/3'
'x+1/3, y+2/3, z+2/3'
'-y+1/3, x-y+2/3, z+2/3'
'-x+y+1/3, -x+2/3, z+2/3'

loop_
_atom_site_label
_atom_site_type_symbol
_atom_site_fract_x
_atom_site_fract_y
_atom_site_fract_z
_atom_site_U_iso_or_equiv
_atom_site_adp_type
_atom_site_occupancy
_atom_site_symmetry_multiplicity
_atom_site_calc_flag
_atom_site_refinement_flags
C1 C 0.9575(4) 0.7520(4) 0.9801(12) 0.058(3) Uani 1 1 d .
H1A H 0.9760 0.7310 1.0333 0.086 Uiso 1 1 calc R
H1B H 0.9308 0.7533 1.0740 0.086 Uiso 1 1 calc R
H1C H 0.9876 0.7920 0.9474 0.086 Uiso 1 1 calc R
C2 C 0.9656(4) 0.7077(4) 0.5830(11) 0.051(3) Uani 1 1 d .
H2A H 0.9842 0.6873 0.6406 0.076 Uiso 1 1 calc R
H2B H 0.9957 0.7469 0.5434 0.076 Uiso 1 1 calc R
H2C H 0.9428 0.6857 0.4720 0.076 Uiso 1 1 calc R
C3 C 0.8791(3) 0.7516(4) 0.6496(11) 0.041(3) Uani 1 1 d .
H3A H 0.8533 0.7548 0.7425 0.061 Uiso 1 1 calc R
H3B H 0.8562 0.7290 0.5397 0.061 Uiso 1 1 calc R
H3C H 0.9089 0.7907 0.6082 0.061 Uiso 1 1 calc R
C4 C 0.8543(4) 0.6370(4) 0.8480(15) 0.033(3) Uani 1 1 d .
C5 C 0.8143(4) 0.5943(4) 0.7081(12) 0.026(3) Uani 1 1 d .
C6 C 0.7607(4) 0.5360(4) 0.7693(11) 0.025(3) Uani 1 1 d .
C7 C 0.7748(4) 0.5023(4) 0.9085(12) 0.026(3) Uani 1 1 d .
C8 C 0.7381(4) 0.5012(4) 0.5752(11) 0.028(3) Uani 1 1 d .
H8 H 0.7524 0.4726 0.5670 0.034 Uiso 1 1 calc R
C9 C 0.7699(4) 0.5488(4) 0.4184(11) 0.037(3) Uani 1 1 d .
H9A H 0.7861 0.5346 0.3186 0.045 Uiso 1 1 calc R
H9B H 0.7427 0.5597 0.3589 0.045 Uiso 1 1 calc R
C10 C 0.8169(4) 0.5988(4) 0.5201(12) 0.042(3) Uani 1 1 d .
H10 H 0.8469 0.6319 0.4561 0.051 Uiso 1 1 calc R
C11 C 0.7159(4) 0.5507(4) 0.8582(13) 0.0275(15) Uani 1 1 d .
C12 C 0.6720(4) 0.5506(4) 0.7280(12) 0.026(3) Uani 1 1 d .
C13 C 0.6525(5) 0.5903(4) 0.7593(13) 0.039(3) Uani 1 1 d .
H13 H 0.6680 0.6173 0.8615 0.047 Uiso 1 1 calc R
C14 C 0.6114(5) 0.5902(5) 0.6437(16) 0.047(3) Uani 1 1 d .
H14 H 0.5983 0.6174 0.6638 0.057 Uiso 1 1 calc R
C15 C 0.5888(5) 0.5504(5) 0.4965(16) 0.058(4) Uani 1 1 d .
H15 H 0.5600 0.5506 0.4163 0.070 Uiso 1 1 calc R
C16 C 0.6067(4) 0.5104(5) 0.4623(13) 0.049(3) Uani 1 1 d .
H16 H 0.5901 0.4829 0.3619 0.059 Uiso 1 1 calc R
C17 C 0.6502(5) 0.5112(4) 0.5792(13) 0.031(3) Uani 1 1 d .
C18 C 0.6715(5) 0.4676(5) 0.5511(12) 0.038(3) Uani 1 1 d .
C19 C 0.6436(4) 0.4193(4) 0.7120(12) 0.049(3) Uani 1 1 d .
H19A H 0.6563 0.3905 0.6946 0.073 Uiso 1 1 calc R
H19B H 0.6009 0.3997 0.7040 0.073 Uiso 1 1 calc R
H19C H 0.6563 0.4378 0.8369 0.073 Uiso 1 1 calc R
C20 C 0.6562(4) 0.4360(4) 0.3587(11) 0.051(3) Uani 1 1 d .
H20A H 0.6708 0.4085 0.3547 0.077 Uiso 1 1 calc R
H20B H 0.6742 0.4648 0.2563 0.077 Uiso 1 1 calc R
H20C H 0.6136 0.4147 0.3421 0.077 Uiso 1 1 calc R
N1 N 0.7852(4) 0.4745(3) 1.0055(10) 0.046(3) Uani 1 1 d .
O1 O 0.8496(2) 0.6258(3) 1.0187(8) 0.040(2) Uani 1 1 d .
O2 O 0.7176(3) 0.5631(2) 1.0259(7) 0.0388(19) Uani 1 1 d .
Si1 Si 0.91569(11) 0.71362(12) 0.7619(4) 0.0368(8) Uani 1 1 d .

loop_
_atom_site_aniso_label
_atom_site_aniso_U_11
_atom_site_aniso_U_22
_atom_site_aniso_U_33
_atom_site_aniso_U_23
_atom_site_aniso_U_13
_atom_site_aniso_U_12
C1 0.057(9) 0.055(8) 0.063(7) -0.001(6) -0.034(6) 0.029(7)
C2 0.019(7) 0.048(8) 0.075(8) 0.013(6) 0.027(6) 0.009(6)
C3 0.037(8) 0.034(7) 0.063(7) -0.001(5) -0.009(6) 0.026(6)
C4 0.027(8) 0.007(7) 0.069(8) -0.004(6) 0.003(6) 0.010(6)
C5 0.026(8) 0.020(7) 0.038(6) 0.006(6) 0.016(6) 0.016(7)
C6 0.028(7) 0.031(8) 0.017(5) -0.010(5) -0.006(5) 0.016(6)
C7 0.032(8) 0.026(8) 0.024(6) -0.005(5) 0.009(5) 0.018(7)
C8 0.037(8) 0.014(7) 0.035(6) -0.008(5) 0.001(5) 0.013(6)
C9 0.025(7) 0.042(8) 0.034(6) -0.008(6) 0.002(5) 0.009(7)
C10 0.050(8) 0.052(9) 0.029(6) -0.006(6) 0.003(6) 0.029(7)
C11 0.017 0.021 0.037 0.013(5) 0.014(5) 0.003(3)
C12 0.020(7) 0.037(8) 0.023(5) 0.002(5) 0.003(5) 0.015(7)
C13 0.036(9) 0.034(8) 0.052(7) -0.005(6) 0.001(6) 0.020(8)
C14 0.030(9) 0.038(9) 0.081(9) -0.004(7) -0.004(7) 0.023(8)
C15 0.044(10) 0.056(10) 0.087(10) 0.026(8) -0.013(8) 0.034(9)
C16 0.047(9) 0.053(9) 0.046(7) -0.003(6) -0.024(6) 0.025(8)
C17 0.032(8) 0.027(7) 0.035(6) 0.006(6) 0.001(5) 0.015(6)
C18 0.026(8) 0.039(9) 0.035(6) -0.002(6) 0.001(6) 0.006(7)
C19 0.045(8) 0.035(8) 0.062(7) -0.010(6) 0.003(6) 0.017(7)
C20 0.064(9) 0.040(8) 0.049(7) -0.028(6) -0.028(6) 0.026(7)
N1 0.063(8) 0.043(7) 0.035(5) 0.003(5) -0.005(5) 0.028(6)
O1 0.043(5) 0.046(5) 0.027(4) 0.001(4) -0.002(4) 0.019(4)
O2 0.044(5) 0.049(5) 0.029(4) -0.003(3) -0.002(3) 0.028(4)
Si1 0.030(2) 0.032(2) 0.0486(18) 0.0024(17) -0.0014(17) 0.016(2)

loop_
_atom_type_symbol
_atom_type_description
_atom_type_scat_dispersion_real
_atom_type_scat_dispersion_imag
_atom_type_scat_source
C C 0.0033 0.0016 'International Tables Vol C Tables 4.2.6.8 and 6.1.1.4'
H H 0.0000 0.0000 'International Tables Vol C Tables 4.2.6.8 and 6.1.1.4'
N N 0.0061 0.0033 'International Tables Vol C Tables 4.2.6.8 and 6.1.1.4'
O O 0.0106 0.0060 'International Tables Vol C Tables 4.2.6.8 and 6.1.1.4'
Si Si 0.0817 0.0704 'International Tables Vol C Tables 4.2.6.8 and 6.1.1.4'

loop_
_geom_angle_atom_site_label_1
_geom_angle_atom_site_label_2
_geom_angle_atom_site_label_3
_geom_angle
Si1 C1 H1A 109.5
Si1 C1 H1B 109.5
H1A C1 H1B 109.5
Si1 C1 H1C 109.5
H1A C1 H1C 109.5
H1B C1 H1C 109.5
Si1 C2 H2A 109.5
Si1 C2 H2B 109.5
H2A C2 H2B 109.5
Si1 C2 H2C 109.5
H2A C2 H2C 109.5
H2B C2 H2C 109.5
Si1 C3 H3A 109.5
Si1 C3 H3B 109.5
H3A C3 H3B 109.5
Si1 C3 H3C 109.5
H3A C3 H3C 109.5
H3B C3 H3C 109.5
O1 C4 C5 121.5(9)
O1 C4 Si1 119.0(8)
C5 C4 Si1 119.5(7)
C10 C5 C4 127.8(9)
C10 C5 C6 110.4(8)
C4 C5 C6 121.8(7)
C7 C6 C5 113.6(8)
C7 C6 C11 109.5(7)
C5 C6 C11 107.4(7)
C7 C6 C8 110.6(8)
C5 C6 C8 103.3(7)
C11 C6 C8 112.4(8)
N1 C7 C6 176.0(9)
C18 C8 C9 112.7(8)
C18 C8 C6 114.8(7)
C9 C8 C6 104.2(7)
C18 C8 H8 108.3
C9 C8 H8 108.3
C6 C8 H8 108.3
C10 C9 C8 104.6(7)
C10 C9 H9A 110.8
C8 C9 H9A 110.8
C10 C9 H9B 110.8
C8 C9 H9B 110.8
H9A C9 H9B 108.9
C5 C10 C9 115.0(9)
C5 C10 H10 122.5
C9 C10 H10 122.5
O2 C11 C12 121.6(9)
O2 C11 C6 121.9(9)
C12 C11 C6 116.5(8)
C17 C12 C13 120.8(9)
C17 C12 C11 120.2(10)
C13 C12 C11 119.0(9)
C14 C13 C12 120.0(10)
C14 C13 H13 120.0
C12 C13 H13 120.0
C13 C14 C15 119.5(11)
C13 C14 H14 120.2
C15 C14 H14 120.2
C16 C15 C14 122.0(11)
C16 C15 H15 119.0
C14 C15 H15 119.0
C15 C16 C17 118.5(10)
C15 C16 H16 120.7
C17 C16 H16 120.7
C12 C17 C16 119.1(10)
C12 C17 C18 119.5(9)
C16 C17 C18 121.3(10)
C17 C18 C8 107.4(9)
C17 C18 C20 115.3(8)
C8 C18 C20 109.1(7)
C17 C18 C19 108.4(7)
C8 C18 C19 108.9(8)
C20 C18 C19 107.6(8)
C18 C19 H19A 109.5
C18 C19 H19B 109.5
H19A C19 H19B 109.5
C18 C19 H19C 109.5
H19A C19 H19C 109.5
H19B C19 H19C 109.5
C18 C20 H20A 109.5
C18 C20 H20B 109.5
H20A C20 H20B 109.5
C18 C20 H20C 109.5
H20A C20 H20C 109.5
H20B C20 H20C 109.5
C1 Si1 C3 112.2(4)
C1 Si1 C2 110.3(4)
C3 Si1 C2 109.3(4)
C1 Si1 C4 105.5(5)
C3 Si1 C4 107.5(4)
C2 Si1 C4 112.0(4)

loop_
_geom_bond_atom_site_label_1
_geom_bond_atom_site_label_2
_geom_bond_distance
C1 Si1 1.868(8)
C1 H1A 0.9800
C1 H1B 0.9800
C1 H1C 0.9800
C2 Si1 1.886(8)
C2 H2A 0.9800
C2 H2B 0.9800
C2 H2C 0.9800
C3 Si1 1.880(8)
C3 H3A 0.9800
C3 H3B 0.9800
C3 H3C 0.9800
C4 O1 1.229(9)
C4 C5 1.473(11)
C4 Si1 1.953(9)
C5 C10 1.327(10)
C5 C6 1.544(10)
C6 C7 1.493(12)
C6 C11 1.549(12)
C6 C8 1.588(10)
C7 N1 1.131(10)
C8 C18 1.534(11)
C8 C9 1.565(10)
C8 H8 1.0000
C9 C10 1.469(10)
C9 H9A 0.9900
C9 H9B 0.9900
C10 H10 0.9500
C11 O2 1.220(9)
C11 C12 1.477(11)
C12 C17 1.383(11)
C12 C13 1.398(11)
C13 C14 1.355(11)
C13 H13 0.9500
C14 C15 1.382(12)
C14 H14 0.9500
C15 C16 1.380(12)
C15 H15 0.9500
C16 C17 1.403(12)
C16 H16 0.9500
C17 C18 1.528(12)
C18 C20 1.535(11)
C18 C19 1.587(11)
C19 H19A 0.9800
C19 H19B 0.9800
C19 H19C 0.9800
C20 H20A 0.9800
C20 H20B 0.9800
C20 H20C 0.9800
